data_1556282
loop_
_publ_author_name
'Huang, Wei'
'Li, Baixiang'
'Wang, Youhong'
'Zhang, Wenjuan'
'Wang, Lin'
'Li, Yuesheng'
'Sun, Wen-Hua'
'Redshaw, Carl'

_publ_section_title
;
 Synthesis, characterization and ethylene (co-)polymerization behavior of
 half-titanocene 2-(1-(arylimino)ethyl)quinolin-8-olate chlorides
;
_journal_issue 7
_journal_name_full 'Catalysis Science &amp; Technology'
_journal_page_first 1208
_journal_paper_doi 10.1039/c1cy00193k
_journal_volume 1
_journal_year 2011
_chemical_formula_sum 'C26 H26 Cl2 N2 O Ti'
_chemical_formula_weight 501.29
_space_group_IT_number 15
_space_group_name_Hall '-C 2yc'
_space_group_name_H-M_alt 'C 1 2/c 1'
_symmetry_cell_setting monoclinic
_symmetry_space_group_name_H-M 'C 1 2/c 1'
_atom_sites_solution_hydrogens geom
_atom_sites_solution_primary direct
_atom_sites_solution_secondary difmap
_audit_creation_method SHELXL-97
_cell_angle_alpha 90.00
_cell_angle_beta 118.68(3)
_cell_angle_gamma 90.00
_cell_formula_units_Z 8
_cell_length_a 23.852(5)
_cell_length_b 13.832(3)
_cell_length_c 16.890(3)
_cell_measurement_reflns_used 6948
_cell_measurement_temperature 173(2)
_cell_measurement_theta_max 25.50
_cell_measurement_theta_min 1.76
_cell_volume 4889(2)
_computing_cell_refinement 'Bruker XSCANS'
_computing_data_collection 'Bruker XSCANS'
_computing_data_reduction 'Bruker SHELXTL'
_computing_molecular_graphics 'Bruker SHELXTL'
_computing_publication_material 'Bruker SHELXTL'
_computing_structure_refinement 'SHELXL-97 (Sheldrick, 1997)'
_computing_structure_solution 'SHELXS-97 (Sheldrick, 1990)'
_diffrn_ambient_temperature 173(2)
_diffrn_measured_fraction_theta_full 0.988
_diffrn_measured_fraction_theta_max 0.988
_diffrn_measurement_device_type 'Bruker P4'
_diffrn_measurement_method '\w scans'
_diffrn_radiation_monochromator graphite
_diffrn_radiation_source 'fine-focus sealed tube'
_diffrn_radiation_type MoK\a
_diffrn_radiation_wavelength 0.71073
_diffrn_reflns_av_R_equivalents 0.0486
_diffrn_reflns_av_sigmaI/netI 0.0435
_diffrn_reflns_limit_h_max 28
_diffrn_reflns_limit_h_min -22
_diffrn_reflns_limit_k_max 16
_diffrn_reflns_limit_k_min -16
_diffrn_reflns_limit_l_max 19
_diffrn_reflns_limit_l_min -20
_diffrn_reflns_number 17075
_diffrn_reflns_theta_full 25.50
_diffrn_reflns_theta_max 25.50
_diffrn_reflns_theta_min 1.76
_diffrn_standards_decay_% none
_diffrn_standards_interval_count none
_diffrn_standards_interval_time none
_diffrn_standards_number none
_exptl_absorpt_coefficient_mu 0.590
_exptl_absorpt_correction_T_max .0000
_exptl_absorpt_correction_T_min .0000
_exptl_absorpt_correction_type empirical
_exptl_absorpt_process_details 'SADABS (Sheldrick, 1996)'
_exptl_crystal_colour black
_exptl_crystal_density_diffrn 1.362
_exptl_crystal_density_method 'not measured'
_exptl_crystal_description prism
_exptl_crystal_F_000 2080
_exptl_crystal_size_max 0.20
_exptl_crystal_size_mid 0.15
_exptl_crystal_size_min 0.09
_platon_squeeze_details
;
;
_refine_diff_density_max 0.508
_refine_diff_density_min -0.347
_refine_diff_density_rms 0.096
_refine_ls_extinction_method none
_refine_ls_goodness_of_fit_ref 1.191
_refine_ls_hydrogen_treatment constr
_refine_ls_matrix_type full
_refine_ls_number_parameters 289
_refine_ls_number_reflns 4502
_refine_ls_number_restraints 0
_refine_ls_restrained_S_all 1.191
_refine_ls_R_factor_gt 0.0673
_refine_ls_shift/su_max 0.000
_refine_ls_shift/su_mean 0.000
_refine_ls_structure_factor_coef Fsqd
_refine_ls_weighting_details 'calc w=1/[\s^2^(Fo^2^)+(0.0659P)^2^+28.3476P] where P=(Fo^2^+2Fc^2^)/3'
_refine_ls_weighting_scheme calc
_refine_ls_wR_factor_gt 0.1805
_refine_ls_wR_factor_ref 0.1862
_reflns_number_gt 3794
_reflns_number_total 4502
_reflns_threshold_expression >2sigma(I)
_cod_data_source_file c1cy00193k.txt
_cod_data_source_block C2
_cod_depositor_comments
;
The following automatic conversions were performed:

data item '_symmetry_cell_setting' value 'Monoclinic' was changed to
'monoclinic' in accordance with the
/home/saulius/struct/COD-crude-data/automatic-downloads/DataCite-retrospective/RSC/depositions/lib/dictionaries/cif_core.dic
dictionary named 'cif_core.dic' version 2.4.2 last updated on
2011-04-26.

Automatic conversion script
Id: cif_fix_values 6909 2019-04-08 15:41:33Z antanas 
;
_cod_original_cell_volume 4888.6(17)
_cod_original_sg_symbol_H-M C2/c
_cod_database_code 1556282
_refine_ls_r_factor_ref 0.0780

loop_
_symmetry_equiv_pos_as_xyz
'x, y, z'
'-x, y, -z+1/2'
'x+1/2, y+1/2, z'
'-x+1/2, y+1/2, -z+1/2'
'-x, -y, -z'
'x, -y, z-1/2'
'-x+1/2, -y+1/2, -z'
'x+1/2, -y+1/2, z-1/2'

loop_
_atom_site_label
_atom_site_type_symbol
_atom_site_fract_x
_atom_site_fract_y
_atom_site_fract_z
_atom_site_U_iso_or_equiv
_atom_site_adp_type
_atom_site_occupancy
_atom_site_symmetry_multiplicity
_atom_site_calc_flag
_atom_site_refinement_flags
Ti1 Ti 0.08576(4) 0.80619(6) 0.08340(5) 0.0236(2) Uani 1 1 d .
Cl2 Cl 0.08446(6) 0.68592(8) -0.02437(8) 0.0301(3) Uani 1 1 d .
Cl1 Cl 0.14076(6) 0.91882(8) 0.20652(8) 0.0330(3) Uani 1 1 d .
N1 N 0.18170(18) 0.8036(3) 0.1055(3) 0.0256(8) Uani 1 1 d .
O1 O 0.08451(14) 0.9050(2) 0.0001(2) 0.0287(7) Uani 1 1 d .
N2 N 0.14726(18) 0.6874(3) 0.1923(2) 0.0243(8) Uani 1 1 d .
C9 C 0.2276(2) 0.7461(3) 0.1626(3) 0.0273(10) Uani 1 1 d .
C6 C 0.1929(2) 0.8654(3) 0.0527(3) 0.0269(10) Uani 1 1 d .
C12 C 0.1245(2) 0.6217(3) 0.2377(3) 0.0283(10) Uani 1 1 d .
C5 C 0.2517(2) 0.8718(3) 0.0537(3) 0.0298(10) Uani 1 1 d .
C7 C 0.3001(2) 0.8088(4) 0.1131(3) 0.0340(11) Uani 1 1 d .
H7A H 0.3408 0.8092 0.1157 0.041 Uiso 1 1 calc R
C2 C 0.1444(2) 0.9845(4) -0.0635(3) 0.0344(11) Uani 1 1 d .
H2A H 0.1093 1.0232 -0.1037 0.041 Uiso 1 1 calc R
C1 C 0.1379(2) 0.9208(3) -0.0052(3) 0.0271(10) Uani 1 1 d .
C20 C 0.1568(3) 0.7445(4) 0.3648(3) 0.0375(12) Uani 1 1 d .
H20A H 0.1979 0.7530 0.3645 0.045 Uiso 1 1 calc R
H20B H 0.1280 0.7972 0.3279 0.045 Uiso 1 1 calc R
C4 C 0.2563(2) 0.9379(4) -0.0069(3) 0.0349(11) Uani 1 1 d .
H4A H 0.2952 0.9451 -0.0089 0.042 Uiso 1 1 calc R
C10 C 0.2073(2) 0.6830(3) 0.2142(3) 0.0296(10) Uani 1 1 d .
C17 C 0.1280(2) 0.6493(4) 0.3199(3) 0.0312(10) Uani 1 1 d .
C13 C 0.1023(3) 0.5300(4) 0.2006(4) 0.0392(12) Uani 1 1 d .
C26 C -0.0025(2) 0.7162(4) 0.0684(4) 0.0335(11) Uani 1 1 d .
H26A H -0.0048 0.6442 0.0713 0.040 Uiso 1 1 calc R
C3 C 0.2036(3) 0.9914(4) -0.0626(4) 0.0383(12) Uani 1 1 d .
H3A H 0.2072 1.0356 -0.1029 0.046 Uiso 1 1 calc R
C8 C 0.2885(2) 0.7466(4) 0.1673(3) 0.0318(11) Uani 1 1 d .
H8A H 0.3212 0.7043 0.2076 0.038 Uiso 1 1 calc R
C16 C 0.1038(2) 0.5849(4) 0.3595(4) 0.0379(12) Uani 1 1 d .
H16A H 0.1043 0.6027 0.4141 0.046 Uiso 1 1 calc R
C15 C 0.0794(3) 0.4966(4) 0.3220(4) 0.0424(13) Uani 1 1 d .
H15A H 0.0622 0.4547 0.3494 0.051 Uiso 1 1 calc R
C11 C 0.2569(2) 0.6206(4) 0.2874(4) 0.0392(12) Uani 1 1 d .
H11A H 0.2367 0.5824 0.3157 0.059 Uiso 1 1 calc R
H11B H 0.2902 0.6617 0.3329 0.059 Uiso 1 1 calc R
H11C H 0.2760 0.5770 0.2612 0.059 Uiso 1 1 calc R
C21 C 0.1687(3) 0.7559(4) 0.4600(4) 0.0430(13) Uani 1 1 d .
H21A H 0.1872 0.8198 0.4827 0.065 Uiso 1 1 calc R
H21B H 0.1985 0.7057 0.4980 0.065 Uiso 1 1 calc R
H21C H 0.1283 0.7497 0.4613 0.065 Uiso 1 1 calc R
C25 C -0.0236(2) 0.8684(4) 0.0126(4) 0.0383(12) Uani 1 1 d .
H25A H -0.0403 0.9237 -0.0308 0.046 Uiso 1 1 calc R
C24 C -0.0257(2) 0.7718(4) -0.0104(3) 0.0339(11) Uani 1 1 d .
H24A H -0.0454 0.7457 -0.0733 0.041 Uiso 1 1 calc R
C23 C 0.0008(2) 0.8748(4) 0.1055(4) 0.0425(13) Uani 1 1 d .
H23A H 0.0036 0.9347 0.1403 0.051 Uiso 1 1 calc R
C22 C 0.0139(2) 0.7797(4) 0.1398(4) 0.0413(13) Uani 1 1 d .
H22A H 0.0261 0.7606 0.2032 0.050 Uiso 1 1 calc R
C18 C 0.1045(3) 0.4926(4) 0.1180(4) 0.0519(16) Uani 1 1 d .
H18A H 0.1109 0.5479 0.0860 0.062 Uiso 1 1 calc R
H18B H 0.0627 0.4629 0.0768 0.062 Uiso 1 1 calc R
C19 C 0.1568(3) 0.4187(5) 0.1386(4) 0.0624(18) Uani 1 1 d .
H19A H 0.1551 0.3975 0.0821 0.094 Uiso 1 1 calc R
H19B H 0.1505 0.3630 0.1692 0.094 Uiso 1 1 calc R
H19C H 0.1985 0.4480 0.1776 0.094 Uiso 1 1 calc R
C14 C 0.0802(3) 0.4693(4) 0.2436(4) 0.0461(14) Uani 1 1 d .
H14A H 0.0649 0.4070 0.2190 0.055 Uiso 1 1 calc R

loop_
_atom_site_aniso_label
_atom_site_aniso_U_11
_atom_site_aniso_U_22
_atom_site_aniso_U_33
_atom_site_aniso_U_23
_atom_site_aniso_U_13
_atom_site_aniso_U_12
Ti1 0.0240(4) 0.0224(4) 0.0278(5) 0.0000(3) 0.0149(4) 0.0009(3)
Cl2 0.0332(6) 0.0299(6) 0.0312(6) -0.0036(5) 0.0185(5) 0.0002(5)
Cl1 0.0360(7) 0.0291(6) 0.0366(7) -0.0052(5) 0.0197(5) -0.0032(5)
N1 0.026(2) 0.0259(19) 0.027(2) -0.0034(16) 0.0146(17) 0.0007(15)
O1 0.0260(17) 0.0284(17) 0.0339(18) 0.0046(14) 0.0162(15) 0.0016(13)
N2 0.026(2) 0.0246(19) 0.0244(19) -0.0014(15) 0.0140(16) -0.0003(15)
C9 0.028(2) 0.030(2) 0.026(2) -0.0024(19) 0.015(2) 0.0046(19)
C6 0.031(2) 0.025(2) 0.026(2) -0.0026(18) 0.014(2) -0.0005(18)
C12 0.029(3) 0.027(2) 0.031(3) 0.0074(19) 0.016(2) 0.0041(19)
C5 0.031(3) 0.032(3) 0.028(2) -0.0048(19) 0.015(2) -0.0032(19)
C7 0.026(3) 0.043(3) 0.036(3) -0.011(2) 0.017(2) -0.006(2)
C2 0.035(3) 0.031(3) 0.037(3) 0.004(2) 0.017(2) -0.003(2)
C1 0.030(2) 0.026(2) 0.027(2) -0.0011(18) 0.015(2) -0.0024(19)
C20 0.042(3) 0.039(3) 0.034(3) 0.000(2) 0.020(2) 0.000(2)
C4 0.036(3) 0.040(3) 0.037(3) -0.005(2) 0.025(2) -0.006(2)
C10 0.036(3) 0.026(2) 0.027(2) -0.0032(19) 0.016(2) 0.0009(19)
C17 0.027(2) 0.034(3) 0.033(3) 0.006(2) 0.015(2) 0.001(2)
C13 0.041(3) 0.028(3) 0.039(3) 0.009(2) 0.012(2) 0.000(2)
C26 0.027(3) 0.029(2) 0.049(3) 0.003(2) 0.021(2) -0.0031(19)
C3 0.050(3) 0.035(3) 0.040(3) 0.001(2) 0.030(3) -0.008(2)
C8 0.029(3) 0.033(3) 0.033(3) -0.003(2) 0.014(2) 0.006(2)
C16 0.037(3) 0.045(3) 0.036(3) 0.009(2) 0.021(2) 0.005(2)
C15 0.037(3) 0.042(3) 0.051(3) 0.018(3) 0.024(3) 0.001(2)
C11 0.030(3) 0.038(3) 0.048(3) 0.008(2) 0.017(2) 0.008(2)
C21 0.043(3) 0.052(3) 0.039(3) 0.003(3) 0.024(3) 0.002(3)
C25 0.026(3) 0.034(3) 0.054(3) 0.010(2) 0.018(2) 0.004(2)
C24 0.025(2) 0.042(3) 0.037(3) -0.002(2) 0.017(2) -0.001(2)
C23 0.029(3) 0.040(3) 0.063(4) -0.015(3) 0.025(3) 0.000(2)
C22 0.024(3) 0.066(4) 0.038(3) 0.001(3) 0.018(2) -0.001(2)
C18 0.086(5) 0.023(3) 0.040(3) 0.000(2) 0.025(3) -0.005(3)
C19 0.076(5) 0.063(4) 0.051(4) -0.009(3) 0.032(4) 0.001(4)
C14 0.047(3) 0.030(3) 0.058(4) 0.008(2) 0.023(3) -0.002(2)

loop_
_atom_type_symbol
_atom_type_description
_atom_type_scat_dispersion_real
_atom_type_scat_dispersion_imag
_atom_type_scat_source
C C 0.0033 0.0016 'International Tables Vol C Tables 4.2.6.8 and 6.1.1.4'
H H 0.0000 0.0000 'International Tables Vol C Tables 4.2.6.8 and 6.1.1.4'
N N 0.0061 0.0033 'International Tables Vol C Tables 4.2.6.8 and 6.1.1.4'
O O 0.0106 0.0060 'International Tables Vol C Tables 4.2.6.8 and 6.1.1.4'
Cl Cl 0.1484 0.1585 'International Tables Vol C Tables 4.2.6.8 and 6.1.1.4'
Ti Ti 0.2776 0.4457 'International Tables Vol C Tables 4.2.6.8 and 6.1.1.4'

loop_
_geom_angle_atom_site_label_1
_geom_angle_atom_site_label_2
_geom_angle_atom_site_label_3
_geom_angle
O1 Ti1 N1 77.40(14)
O1 Ti1 C26 126.12(16)
N1 Ti1 C26 147.04(16)
O1 Ti1 C22 129.69(17)
N1 Ti1 C22 148.60(17)
C26 Ti1 C22 34.29(18)
O1 Ti1 N2 146.37(13)
N1 Ti1 N2 68.98(14)
C26 Ti1 N2 84.59(15)
C22 Ti1 N2 82.97(17)
O1 Ti1 C24 91.94(16)
N1 Ti1 C24 150.10(16)
C26 Ti1 C24 34.27(17)
C22 Ti1 C24 56.35(18)
N2 Ti1 C24 116.80(16)
O1 Ti1 Cl1 89.05(10)
N1 Ti1 Cl1 76.50(11)
C26 Ti1 Cl1 121.41(14)
C22 Ti1 Cl1 87.26(14)
N2 Ti1 Cl1 84.32(10)
C24 Ti1 Cl1 131.83(13)
O1 Ti1 C23 96.45(17)
N1 Ti1 C23 152.24(16)
C26 Ti1 C23 56.79(18)
C22 Ti1 C23 34.32(19)
N2 Ti1 C23 113.75(17)
C24 Ti1 C23 55.68(18)
Cl1 Ti1 C23 76.36(14)
O1 Ti1 C25 75.96(15)
N1 Ti1 C25 153.34(16)
C26 Ti1 C25 56.22(17)
C22 Ti1 C25 55.95(19)
N2 Ti1 C25 137.66(16)
C24 Ti1 C25 33.23(17)
Cl1 Ti1 C25 101.81(14)
C23 Ti1 C25 33.16(19)
O1 Ti1 Cl2 87.09(10)
N1 Ti1 Cl2 75.50(11)
C26 Ti1 Cl2 82.51(13)
C22 Ti1 Cl2 116.22(15)
N2 Ti1 Cl2 83.63(9)
C24 Ti1 Cl2 76.13(13)
Cl1 Ti1 Cl2 151.91(5)
C23 Ti1 Cl2 131.72(14)
C25 Ti1 Cl2 104.19(14)
C9 N1 C6 120.4(4)
C9 N1 Ti1 125.5(3)
C6 N1 Ti1 114.1(3)
C1 O1 Ti1 118.5(3)
C10 N2 C12 117.5(4)
C10 N2 Ti1 116.1(3)
C12 N2 Ti1 126.4(3)
N1 C9 C8 120.4(4)
N1 C9 C10 113.4(4)
C8 C9 C10 126.1(4)
N1 C6 C5 123.2(4)
N1 C6 C1 112.6(4)
C5 C6 C1 124.2(4)
C13 C12 C17 121.3(4)
C13 C12 N2 119.2(4)
C17 C12 N2 119.5(4)
C6 C5 C7 116.4(4)
C6 C5 C4 117.3(4)
C7 C5 C4 126.3(4)
C8 C7 C5 120.1(4)
C8 C7 H7A 119.9
C5 C7 H7A 119.9
C1 C2 C3 119.3(5)
C1 C2 H2A 120.4
C3 C2 H2A 120.4
O1 C1 C2 126.0(4)
O1 C1 C6 117.3(4)
C2 C1 C6 116.7(4)
C21 C20 C17 115.8(4)
C21 C20 H20A 108.3
C17 C20 H20A 108.3
C21 C20 H20B 108.3
C17 C20 H20B 108.3
H20A C20 H20B 107.4
C3 C4 C5 118.7(4)
C3 C4 H4A 120.6
C5 C4 H4A 120.6
N2 C10 C9 115.8(4)
N2 C10 C11 125.8(4)
C9 C10 C11 118.4(4)
C16 C17 C12 117.3(5)
C16 C17 C20 120.7(5)
C12 C17 C20 122.0(4)
C14 C13 C12 118.4(5)
C14 C13 C18 118.2(5)
C12 C13 C18 123.4(5)
C22 C26 C24 107.3(5)
C22 C26 Ti1 73.0(3)
C24 C26 Ti1 74.7(3)
C22 C26 H26A 126.0
C24 C26 H26A 126.0
Ti1 C26 H26A 126.0
C4 C3 C2 123.8(5)
C4 C3 H3A 118.1
C2 C3 H3A 118.1
C7 C8 C9 119.5(4)
C7 C8 H8A 120.2
C9 C8 H8A 120.2
C15 C16 C17 122.0(5)
C15 C16 H16A 119.0
C17 C16 H16A 119.0
C16 C15 C14 119.2(5)
C16 C15 H15A 120.4
C14 C15 H15A 120.4
C10 C11 H11A 109.5
C10 C11 H11B 109.5
H11A C11 H11B 109.5
C10 C11 H11C 109.5
H11A C11 H11C 109.5
H11B C11 H11C 109.5
C20 C21 H21A 109.5
C20 C21 H21B 109.5
H21A C21 H21B 109.5
C20 C21 H21C 109.5
H21A C21 H21C 109.5
H21B C21 H21C 109.5
C24 C25 C23 108.5(5)
C24 C25 Ti1 71.5(3)
C23 C25 Ti1 72.5(3)
C24 C25 H25A 125.7
C23 C25 H25A 125.7
Ti1 C25 H25A 125.7
C25 C24 C26 108.5(5)
C25 C24 Ti1 75.2(3)
C26 C24 Ti1 71.0(3)
C25 C24 H24A 125.5
C26 C24 H24A 125.5
Ti1 C24 H24A 125.5
C25 C23 C22 107.2(5)
C25 C23 Ti1 74.3(3)
C22 C23 Ti1 70.3(3)
C25 C23 H23A 126.2
C22 C23 H23A 126.2
Ti1 C23 H23A 126.2
C26 C22 C23 108.5(5)
C26 C22 Ti1 72.7(3)
C23 C22 Ti1 75.4(3)
C26 C22 H22A 125.4
C23 C22 H22A 125.4
Ti1 C22 H22A 125.4
C13 C18 C19 114.0(5)
C13 C18 H18A 108.7
C19 C18 H18A 108.7
C13 C18 H18B 108.7
C19 C18 H18B 108.7
H18A C18 H18B 107.6
C18 C19 H19A 109.5
C18 C19 H19B 109.5
H19A C19 H19B 109.5
C18 C19 H19C 109.5
H19A C19 H19C 109.5
H19B C19 H19C 109.5
C13 C14 C15 121.6(5)
C13 C14 H14A 119.2
C15 C14 H14A 119.2

loop_
_geom_bond_atom_site_label_1
_geom_bond_atom_site_label_2
_geom_bond_distance
Ti1 O1 1.952(3)
Ti1 N1 2.135(4)
Ti1 C26 2.353(5)
Ti1 C22 2.356(5)
Ti1 N2 2.376(4)
Ti1 C24 2.399(5)
Ti1 Cl1 2.4196(15)
Ti1 C23 2.423(5)
Ti1 C25 2.446(5)
Ti1 Cl2 2.4551(14)
N1 C9 1.322(6)
N1 C6 1.352(6)
O1 C1 1.336(5)
N2 C10 1.298(6)
N2 C12 1.451(6)
C9 C8 1.417(6)
C9 C10 1.469(7)
C6 C5 1.397(7)
C6 C1 1.426(6)
C12 C13 1.401(7)
C12 C17 1.404(7)
C5 C7 1.410(7)
C5 C4 1.416(7)
C7 C8 1.379(7)
C7 H7A 0.9500
C2 C1 1.385(6)
C2 C3 1.409(7)
C2 H2A 0.9500
C20 C21 1.501(7)
C20 C17 1.510(7)
C20 H20A 0.9900
C20 H20B 0.9900
C4 C3 1.369(7)
C4 H4A 0.9500
C10 C11 1.506(7)
C17 C16 1.393(7)
C13 C14 1.371(7)
C13 C18 1.512(8)
C26 C22 1.388(7)
C26 C24 1.401(7)
C26 H26A 1.0000
C3 H3A 0.9500
C8 H8A 0.9500
C16 C15 1.369(8)
C16 H16A 0.9500
C15 C14 1.385(8)
C15 H15A 0.9500
C11 H11A 0.9800
C11 H11B 0.9800
C11 H11C 0.9800
C21 H21A 0.9800
C21 H21B 0.9800
C21 H21C 0.9800
C25 C24 1.386(7)
C25 C23 1.389(8)
C25 H25A 1.0000
C24 H24A 1.0000
C23 C22 1.411(8)
C23 H23A 1.0000
C22 H22A 1.0000
C18 C19 1.517(9)
C18 H18A 0.9900
C18 H18B 0.9900
C19 H19A 0.9800
C19 H19B 0.9800
C19 H19C 0.9800
C14 H14A 0.9500

loop_
_geom_torsion_atom_site_label_1
_geom_torsion_atom_site_label_2
_geom_torsion_atom_site_label_3
_geom_torsion_atom_site_label_4
_geom_torsion
O1 Ti1 N1 C9 -179.5(4)
C26 Ti1 N1 C9 -39.5(5)
C22 Ti1 N1 C9 27.7(6)
N2 Ti1 N1 C9 -0.6(3)
C24 Ti1 N1 C9 -108.1(4)
Cl1 Ti1 N1 C9 88.5(4)
C23 Ti1 N1 C9 100.8(5)
C25 Ti1 N1 C9 178.0(4)
Cl2 Ti1 N1 C9 -89.2(4)
O1 Ti1 N1 C6 -1.7(3)
C26 Ti1 N1 C6 138.2(3)
C22 Ti1 N1 C6 -154.6(4)
N2 Ti1 N1 C6 177.2(3)
C24 Ti1 N1 C6 69.7(5)
Cl1 Ti1 N1 C6 -93.8(3)
C23 Ti1 N1 C6 -81.5(5)
C25 Ti1 N1 C6 -4.3(5)
Cl2 Ti1 N1 C6 88.5(3)
N1 Ti1 O1 C1 1.7(3)
C26 Ti1 O1 C1 -152.6(3)
C22 Ti1 O1 C1 163.7(3)
N2 Ti1 O1 C1 -0.2(4)
C24 Ti1 O1 C1 -150.1(3)
Cl1 Ti1 O1 C1 78.1(3)
C23 Ti1 O1 C1 154.2(3)
C25 Ti1 O1 C1 -179.5(4)
Cl2 Ti1 O1 C1 -74.1(3)
O1 Ti1 N2 C10 5.2(5)
N1 Ti1 N2 C10 3.2(3)
C26 Ti1 N2 C10 163.2(3)
C22 Ti1 N2 C10 -162.4(3)
C24 Ti1 N2 C10 151.1(3)
Cl1 Ti1 N2 C10 -74.5(3)
C23 Ti1 N2 C10 -146.8(3)
C25 Ti1 N2 C10 -175.8(3)
Cl2 Ti1 N2 C10 80.1(3)
O1 Ti1 N2 C12 -176.3(3)
N1 Ti1 N2 C12 -178.3(4)
C26 Ti1 N2 C12 -18.3(4)
C22 Ti1 N2 C12 16.1(4)
C24 Ti1 N2 C12 -30.4(4)
Cl1 Ti1 N2 C12 104.1(3)
C23 Ti1 N2 C12 31.7(4)
C25 Ti1 N2 C12 2.7(5)
Cl2 Ti1 N2 C12 -101.4(3)
C6 N1 C9 C8 -1.7(6)
Ti1 N1 C9 C8 175.9(3)
C6 N1 C9 C10 -179.4(4)
Ti1 N1 C9 C10 -1.8(5)
C9 N1 C6 C5 0.8(7)
Ti1 N1 C6 C5 -177.0(3)
C9 N1 C6 C1 179.3(4)
Ti1 N1 C6 C1 1.5(5)
C10 N2 C12 C13 -89.0(5)
Ti1 N2 C12 C13 92.5(5)
C10 N2 C12 C17 87.9(5)
Ti1 N2 C12 C17 -90.6(5)
N1 C6 C5 C7 0.6(7)
C1 C6 C5 C7 -177.7(4)
N1 C6 C5 C4 178.4(4)
C1 C6 C5 C4 0.1(7)
C6 C5 C7 C8 -1.1(7)
C4 C5 C7 C8 -178.7(5)
Ti1 O1 C1 C2 176.7(4)
Ti1 O1 C1 C6 -1.5(5)
C3 C2 C1 O1 -178.4(4)
C3 C2 C1 C6 -0.1(7)
N1 C6 C1 O1 -0.1(6)
C5 C6 C1 O1 178.4(4)
N1 C6 C1 C2 -178.5(4)
C5 C6 C1 C2 0.0(7)
C6 C5 C4 C3 0.0(7)
C7 C5 C4 C3 177.5(5)
C12 N2 C10 C9 176.1(4)
Ti1 N2 C10 C9 -5.2(5)
C12 N2 C10 C11 -4.7(7)
Ti1 N2 C10 C11 173.9(4)
N1 C9 C10 N2 4.7(6)
C8 C9 C10 N2 -172.8(4)
N1 C9 C10 C11 -174.5(4)
C8 C9 C10 C11 7.9(7)
C13 C12 C17 C16 -4.9(7)
N2 C12 C17 C16 178.2(4)
C13 C12 C17 C20 174.8(5)
N2 C12 C17 C20 -2.1(7)
C21 C20 C17 C16 11.0(7)
C21 C20 C17 C12 -168.7(5)
C17 C12 C13 C14 4.0(8)
N2 C12 C13 C14 -179.1(5)
C17 C12 C13 C18 -173.0(5)
N2 C12 C13 C18 3.9(7)
O1 Ti1 C26 C22 -109.5(3)
N1 Ti1 C26 C22 121.5(4)
N2 Ti1 C26 C22 85.5(3)
C24 Ti1 C26 C22 -113.9(4)
Cl1 Ti1 C26 C22 5.5(4)
C23 Ti1 C26 C22 -37.6(3)
C25 Ti1 C26 C22 -77.6(3)
Cl2 Ti1 C26 C22 169.7(3)
O1 Ti1 C26 C24 4.5(4)
N1 Ti1 C26 C24 -124.5(3)
C22 Ti1 C26 C24 113.9(4)
N2 Ti1 C26 C24 -160.6(3)
Cl1 Ti1 C26 C24 119.4(3)
C23 Ti1 C26 C24 76.3(3)
C25 Ti1 C26 C24 36.3(3)
Cl2 Ti1 C26 C24 -76.3(3)
C5 C4 C3 C2 -0.1(8)
C1 C2 C3 C4 0.2(8)
C5 C7 C8 C9 0.3(7)
N1 C9 C8 C7 1.2(7)
C10 C9 C8 C7 178.6(4)
C12 C17 C16 C15 2.0(7)
C20 C17 C16 C15 -177.7(5)
C17 C16 C15 C14 1.7(8)
O1 Ti1 C25 C24 116.4(3)
N1 Ti1 C25 C24 119.0(4)
C26 Ti1 C25 C24 -37.5(3)
C22 Ti1 C25 C24 -79.1(3)
N2 Ti1 C25 C24 -63.0(4)
Cl1 Ti1 C25 C24 -157.6(3)
C23 Ti1 C25 C24 -117.1(5)
Cl2 Ti1 C25 C24 33.2(3)
O1 Ti1 C25 C23 -126.5(3)
N1 Ti1 C25 C23 -123.9(4)
C26 Ti1 C25 C23 79.6(3)
C22 Ti1 C25 C23 38.0(3)
N2 Ti1 C25 C23 54.1(4)
C24 Ti1 C25 C23 117.1(5)
Cl1 Ti1 C25 C23 -40.5(3)
Cl2 Ti1 C25 C23 150.3(3)
C23 C25 C24 C26 0.2(6)
Ti1 C25 C24 C26 63.7(3)
C23 C25 C24 Ti1 -63.6(4)
C22 C26 C24 C25 -0.2(6)
Ti1 C26 C24 C25 -66.4(4)
C22 C26 C24 Ti1 66.3(3)
O1 Ti1 C24 C25 -60.4(3)
N1 Ti1 C24 C25 -128.1(4)
C26 Ti1 C24 C25 116.0(4)
C22 Ti1 C24 C25 77.8(3)
N2 Ti1 C24 C25 137.8(3)
Cl1 Ti1 C24 C25 30.1(4)
C23 Ti1 C24 C25 36.1(3)
Cl2 Ti1 C24 C25 -146.9(3)
O1 Ti1 C24 C26 -176.4(3)
N1 Ti1 C24 C26 115.9(4)
C22 Ti1 C24 C26 -38.2(3)
N2 Ti1 C24 C26 21.8(3)
Cl1 Ti1 C24 C26 -85.9(3)
C23 Ti1 C24 C26 -79.9(3)
C25 Ti1 C24 C26 -116.0(4)
Cl2 Ti1 C24 C26 97.1(3)
C24 C25 C23 C22 -0.1(6)
Ti1 C25 C23 C22 -63.0(3)
C24 C25 C23 Ti1 62.9(4)
O1 Ti1 C23 C25 51.7(3)
N1 Ti1 C23 C25 126.9(4)
C26 Ti1 C23 C25 -77.7(3)
C22 Ti1 C23 C25 -115.3(5)
N2 Ti1 C23 C25 -143.4(3)
C24 Ti1 C23 C25 -36.2(3)
Cl1 Ti1 C23 C25 139.2(3)
Cl2 Ti1 C23 C25 -40.1(4)
O1 Ti1 C23 C22 167.0(3)
N1 Ti1 C23 C22 -117.9(4)
C26 Ti1 C23 C22 37.6(3)
N2 Ti1 C23 C22 -28.2(4)
C24 Ti1 C23 C22 79.1(3)
Cl1 Ti1 C23 C22 -105.6(3)
C25 Ti1 C23 C22 115.3(5)
Cl2 Ti1 C23 C22 75.1(4)
C24 C26 C22 C23 0.1(5)
Ti1 C26 C22 C23 67.5(4)
C24 C26 C22 Ti1 -67.4(3)
C25 C23 C22 C26 0.0(6)
Ti1 C23 C22 C26 -65.8(3)
C25 C23 C22 Ti1 65.7(4)
O1 Ti1 C22 C26 98.2(3)
N1 Ti1 C22 C26 -117.1(4)
N2 Ti1 C22 C26 -90.7(3)
C24 Ti1 C22 C26 38.2(3)
Cl1 Ti1 C22 C26 -175.3(3)
C23 Ti1 C22 C26 115.1(5)
C25 Ti1 C22 C26 78.4(3)
Cl2 Ti1 C22 C26 -11.4(3)
O1 Ti1 C22 C23 -16.9(4)
N1 Ti1 C22 C23 127.8(4)
C26 Ti1 C22 C23 -115.1(5)
N2 Ti1 C22 C23 154.2(3)
C24 Ti1 C22 C23 -76.9(3)
Cl1 Ti1 C22 C23 69.6(3)
C25 Ti1 C22 C23 -36.6(3)
Cl2 Ti1 C22 C23 -126.5(3)
C14 C13 C18 C19 -72.5(7)
C12 C13 C18 C19 104.5(6)
C12 C13 C14 C15 -0.1(8)
C18 C13 C14 C15 177.0(5)
C16 C15 C14 C13 -2.7(8)

loop_
_platon_squeeze_void_nr
_platon_squeeze_void_average_x
_platon_squeeze_void_average_y
_platon_squeeze_void_average_z
_platon_squeeze_void_volume
_platon_squeeze_void_count_electrons
_platon_squeeze_void_content
1 1.000 0.158 0.250 120 34 ' '
2 1.000 -0.158 0.750 120 34 ' '
3 0.500 0.342 0.750 120 34 ' '
4 0.500 0.658 0.250 120 34 ' '
